data_2007257
loop_
_publ_author_name
'Hasegawa, Kazuhiro'
'Ishikawa, Kohki'
'Kawaoka, Rie'
'Sano, Chiaki'
'Iitani, Kinzo'
'Komatsu, Hiroshi'
'Nagashima, Nobuya'

_publ_section_title
;
 Complexes Between <small>L</small>-Leucine and its Precipitants
;
_journal_issue 5
_journal_name_full 'Acta Crystallographica Section C'
_journal_page_first 637
_journal_page_last 641
_journal_paper_doi 10.1107/S0108270197018106
_journal_volume 54
_journal_year 1998
_chemical_formula_iupac 'C6 H14 N1 O2 1+, C8 H9 O3 S1 1-, H2 O1'
_chemical_formula_moiety 'C14 H23 N O5 S, H2 O'
_chemical_formula_sum 'C14 H25 N O6 S'
_chemical_formula_weight 335.41
_chemical_name_systematic
;
L-leucine 2,5-dimethylbenzenesulfonate monohydrate
;
_symmetry_cell_setting monoclinic
_symmetry_space_group_name_H-M 'P 1 21 1'
_atom_type_scat_source IntTabIV
_cell_angle_alpha 90
_cell_angle_beta 94.112(9)
_cell_angle_gamma 90
_cell_formula_units_Z 2
_cell_length_a 6.1630(10)
_cell_length_b 10.199(9)
_cell_length_c 14.140(9)
_cell_measurement_reflns_used 25
_cell_measurement_temperature 298
_cell_measurement_theta_max 40
_cell_measurement_theta_min 30
_cell_volume 886.5(10)
_computing_cell_refinement 'MSC/AFC Diffractometer Control Software'
_computing_data_collection
;
MSC/AFC Diffractometer Control Software (Molecular Structure
Corporation, 1988)
;
_computing_data_reduction 'MSC/AFC Diffractometer Control Software'
_computing_publication_material 'PLUTO (Motherwell & Clegg, 1978) and ORTEPII (Johnson, 1976)'
_computing_structure_refinement 'ALLS (Lapp & Jacobson, 1979)'
_computing_structure_solution 'MITHRIL (Gilmore, 1984)'
_diffrn_measurement_device 'Rigaku AFC-5S'
_diffrn_measurement_method \w/2\q
_diffrn_radiation_type 'Cu K\a'
_diffrn_radiation_wavelength 1.5418
_diffrn_reflns_limit_h_max 8
_diffrn_reflns_limit_h_min 0
_diffrn_reflns_limit_k_max 13
_diffrn_reflns_limit_k_min 0
_diffrn_reflns_limit_l_max 18
_diffrn_reflns_limit_l_min -18
_diffrn_reflns_number 2142
_diffrn_reflns_theta_max 80
_diffrn_standards_decay_% 0
_diffrn_standards_interval_count 150
_diffrn_standards_number 3
_exptl_absorpt_coefficient_mu 1.860
_exptl_absorpt_correction_T_max 0.834
_exptl_absorpt_correction_T_min 0.709
_exptl_absorpt_correction_type 'empirical via \y scans (North et al., 1968)'
_exptl_crystal_colour colourless
_exptl_crystal_density_diffrn 1.257
_exptl_crystal_description plate
_exptl_crystal_size_max 0.7
_exptl_crystal_size_mid 0.5
_exptl_crystal_size_min 0.1
_refine_diff_density_max 0.21
_refine_diff_density_min -0.50
_refine_ls_extinction_method none
_refine_ls_goodness_of_fit_obs 3.729
_refine_ls_hydrogen_treatment noref
_refine_ls_number_parameters 198
_refine_ls_number_reflns 1803
_refine_ls_R_factor_obs .049
_refine_ls_shift/esd_max 0.051
_refine_ls_structure_factor_coef F
_refine_ls_weighting_details 'w = 1/\s^2^(F)'
_refine_ls_weighting_scheme calc
_refine_ls_wR_factor_obs .060
_reflns_number_observed 1803
_reflns_number_total 2142
_reflns_observed_criterion I>3\s(I)
_cod_data_source_file oa1024.cif
_cod_data_source_block Leu_p-DMBS
_cod_depositor_comments
;
 Adding the _atom_site_type_symbol data item.

 Antanas Vaitkus,
 2017-01-17

The following automatic conversions were performed:

'_refine_ls_weighting_scheme' value 'w = 1/\s^2^(F)' was changed to
'calc'. New tag '_refine_ls_weighting_details' was created. The value
of the new tag was set to 'w = 1/\s^2^(F)'.

Automatic conversion script
Id: cif_fix_values 3143 2015-03-26 13:38:13Z robertas 
;
_cod_original_cell_volume 886.50(10)
_cod_original_sg_symbol_H-M 'P 21'
_cod_database_code 2007257

loop_
_atom_site_aniso_label
_atom_site_aniso_U_11
_atom_site_aniso_U_22
_atom_site_aniso_U_33
_atom_site_aniso_U_12
_atom_site_aniso_U_13
_atom_site_aniso_U_23
S .0407(5) .0308(5) .0285(5) -.0005(6) .0009(4) .0027(6)
O1 .059(2) .028(2) .037(2) -.008(2) -.004(2) .002(2)
O2 .071(3) .053(2) .050(2) -.029(2) .021(2) -.017(2)
O3 .045(2) .040(2) .039(2) -.002(2) -.002(2) -.010(2)
O4 .041(2) .050(3) .052(2) -.012(2) .006(2) .007(2)
O5 .068(3) .048(2) .040(2) .013(2) -.001(2) .016(2)
O6 .046(2) .062(3) .044(2) -.003(2) -.004(2) .008(2)
N .043(2) .032(2) .037(2) -.006(2) -.011(2) .010(2)
C1 .035(2) .023(2) .041(3) .000(2) -.006(2) -.001(2)
C2 .032(2) .025(2) .040(3) -.001(2) -.006(2) .000(2)
C3 .046(3) .032(3) .045(3) -.004(2) -.017(2) .001(2)
C4 .065(4) .044(4) .044(3) -.014(3) -.012(3) .004(2)
C5 .099(6) .110(8) .073(5) .016(5) -.058(4) -.024(5)
C6 .099(6) .089(6) .059(4) .027(5) -.017(4) -.025(4)
C7 .042(2) .032(2) .029(2) -.010(3) -.004(2) -.001(3)
C8 .051(3) .044(3) .034(3) -.005(3) -.001(2) -.004(2)
C9 .059(4) .063(4) .047(3) -.007(3) .010(3) -.014(3)
C10 .095(5) .083(5) .035(3) -.018(5) .011(3) -.001(4)
C11 .089(5) .064(4) .035(3) -.007(4) -.011(3) .011(3)
C12 .056(3) .039(3) .037(3) -.005(3) -.007(2) .007(2)
C13 .084(5) .052(4) .066(4) .018(4) -.021(4) .015(4)
C14 .089(6) .110(7) .076(5) .010(5) .030(4) -.025(5)

loop_
_atom_site_label
_atom_site_type_symbol
_atom_site_fract_x
_atom_site_fract_y
_atom_site_fract_z
S S .5604(2) .3555(2) .81927(7)
O1 O .1355(6) .1642(4) .9769(2)
O2 O .1911(7) .0894(4) .8332(3)
O3 O .6218(6) .4814(4) .8621(3)
O4 O .3255(5) .3344(4) .8166(2)
O5 O .6824(7) .2475(4) .8654(3)
O6 O -.3411(6) .1552(5) 1.0543(3)
N N -.0407(6) -.0515(4) 1.0354(3)
C1 C .0114(8) -.0514(5) .9350(3)
C2 C .1197(7) .0793(5) .9181(3)
C3 C -.1993(8) -.0738(5) .8709(4)
C4 C -.1688(9) -.1123(6) .7690(4)
C5 C -.3913(9) -.1077(9) .7129(5)
C6 C -.0664(9) -.2479(9) .7607(5)
C7 C .6316(7) .3614(6) .7011(3)
C8 C .8002(9) .2809(6) .6757(4)
C9 C .8713(9) .2810(7) .5859(4)
C10 C .7648(9) .3667(9) .5208(4)
C11 C .6024(9) .4463(8) .5445(4)
C12 C .5286(9) .4486(6) .6349(4)
C13 C .3454(9) .5375(7) .6581(4)
C14 C 1.0568(9) .1973(9) .5597(5)
HN1 H .0896 -.0420 1.0749
H1 H .1110 -.1202 .9250
HO2 H .2293 .1779 .8348
HN2 H -.1360 .0193 1.0462
HN3 H -.1091 -.1319 1.0495
H4 H -.0762 -.0496 .7427
H9 H .8685 .2241 .7221
H11 H .8082 .3689 .4576
H12 H .5362 .5029 .4975
H31 H -.2795 -.1416 .8986
H32 H -.2812 .0052 .8698
H51 H -.3766 -.1366 .6498
H52 H -.4449 -.0203 .7119
H53 H -.4903 -.1633 .7423
HO61 H -.4802 .1239 1.0785
H61 H -.0606 -.2701 .6957
H62 H -.1513 -.3109 .7909
HO62 H -.3953 .1922 .9966
H63 H .0770 -.2470 .7904
H131 H .0770 -.2470 .6466
H132 H .2180 .5155 .6195
H133 H .3179 .5274 .7230
H141 H 1.1866 .2477 .5632
H142 H 1.0732 .1253 .6022
H143 H 1.0281 .1655 .4968

loop_
_geom_angle_atom_site_label_1
_geom_angle_atom_site_label_2
_geom_angle_atom_site_label_3
_geom_angle
O3 S O4 111.6(2)
O3 S O5 111.7(2)
O3 S C7 106.8(3)
O4 S O5 112.2(3)
O4 S C7 107.1(2)
O5 S C7 107.1(3)
N C1 C2 106.3(4)
N C1 C3 109.3(4)
C2 C1 C3 113.5(4)
O1 C2 O2 124.2(5)
O1 C2 C1 122.6(5)
O2 C2 C1 113.1(4)
C1 C3 C4 116.0(5)
C3 C4 C5 108.4(6)
C3 C4 C6 112.8(5)
C5 C4 C6 110.3(6)
S C7 C8 117.8(4)
S C7 C12 121.4(4)
C8 C7 C12 120.7(5)
C7 C8 C9 122.2(5)
C8 C9 C10 116.3(6)
C8 C9 C14 122.0(7)
C10 C9 C14 121.6(6)
C9 C10 C11 122.2(5)
C10 C11 C12 122.5(6)
C7 C12 C11 116.1(6)
C7 C12 C13 123.1(5)
C11 C12 C13 120.8(6)

loop_
_geom_bond_atom_site_label_1
_geom_bond_atom_site_label_2
_geom_bond_distance
_geom_bond_publ_flag
S O3 1.458(4) yes
S O4 1.461(3) yes
S O5 1.461(4) yes
S C7 1.759(4) yes
O1 C2 1.199(6) yes
O2 C2 1.312(6) yes
N C1 1.478(6) yes
C1 C2 1.518(6) yes
C1 C3 1.546(6) yes
C3 C4 1.519(8) yes
C4 C5 1.535(8) yes
C4 C6 1.530(10) yes
C7 C8 1.391(7) yes
C7 C12 1.409(7) yes
C8 C9 1.373(7) yes
C9 C10 1.400(10) yes
C9 C14 1.490(10) yes
C10 C11 1.350(10) yes
C11 C12 1.387(8) yes
C12 C13 1.504(8) yes

loop_
_geom_torsion_atom_site_label_1
_geom_torsion_atom_site_label_2
_geom_torsion_atom_site_label_3
_geom_torsion_atom_site_label_4
_geom_torsion
_geom_torsion_publ_flag
S C7 C8 C9 -178.3(5) ?
S C7 C12 C11 178.5(4) ?
S C7 C12 C13 -3.0(7) ?
O1 C2 C1 N -5.7(6) yes
O1 C2 C1 C3 114.5(5) yes
O2 C2 C1 N 174.9(4) yes
O2 C2 C1 C3 -64.9(6) yes
O3 S C7 C8 111.9(4) ?
O3 S C7 C12 -65.4(5) ?
O4 S C7 C8 -128.5(4) ?
O4 S C7 C12 54.3(5) ?
O5 S C7 C8 -7.9(5) ?
O5 S C7 C12 174.8(4) ?
N C1 C3 C4 -164.3(4) yes
C1 C3 C4 C5 -170.7(5) yes
C1 C3 C4 C6 66.9(6) yes
C2 C1 C3 C4 77.2(6) yes
C7 C8 C9 C10 0.0(9) ?
C7 C8 C9 C14 178.1(6) ?
C7 C12 C11 C10 -1.0(10) ?
C8 C7 C12 C11 1.3(8) ?
C8 C7 C12 C13 179.8(5) ?
C8 C9 C10 C11 1.0(10) ?
C9 C8 C7 C12 -1.0(8) ?
C9 C10 C11 C12 .0(10) ?
C10 C11 C12 C13 -179.3(7) ?
C11 C10 C9 C14 -177.5(8) ?
